data_4020068
loop_
_publ_author_name
'Hyuma Masu'
'Masaki Sakai'
'Keiki Kishikawa'
'Makoto Yamamoto'
'Kentaro Yamaguchi'
'Shigeo Kohmoto'

_journal_name_full 'Journal of Organic Chemistry'
_journal_page_first 1423
_journal_page_last 1431
_journal_paper_doi 10.1021/jo048233m
_journal_volume 70
_journal_year 2005
_chemical_formula_sum 'C49 H36 Cl3 N2 O4'
_chemical_formula_weight 823.15
_space_group_IT_number 15
_symmetry_cell_setting monoclinic
_symmetry_space_group_name_Hall '-C 2yc'
_symmetry_space_group_name_H-M 'C 1 2/c 1'
_atom_sites_solution_hydrogens geom
_atom_sites_solution_primary direct
_atom_sites_solution_secondary difmap
_cell_angle_alpha 90.00
_cell_angle_beta 99.516(3)
_cell_angle_gamma 90.00
_cell_formula_units_Z 4
_cell_length_a 18.836(3)
_cell_length_b 14.828(3)
_cell_length_c 14.441(3)
_cell_measurement_reflns_used 1193
_cell_measurement_temperature 150(2)
_cell_measurement_theta_max 21.6835
_cell_measurement_theta_min 2.8605
_cell_volume 3978.1(12)
_diffrn_ambient_temperature 150(2)
_diffrn_detector_area_resol_mean ?
_diffrn_measurement_device_type 'Bruker Smart1000 CCD'
_diffrn_measurement_method ?
_diffrn_radiation_monochromator graphite
_diffrn_radiation_source 'fine-focus sealed tube'
_diffrn_radiation_type MoK\a
_diffrn_radiation_wavelength 0.71073
_diffrn_reflns_av_R_equivalents 0.0539
_diffrn_reflns_av_sigmaI/netI 0.0993
_diffrn_reflns_limit_h_max 24
_diffrn_reflns_limit_h_min -22
_diffrn_reflns_limit_k_max 17
_diffrn_reflns_limit_k_min -19
_diffrn_reflns_limit_l_max 14
_diffrn_reflns_limit_l_min -18
_diffrn_reflns_number 11683
_diffrn_reflns_theta_max 27.50
_diffrn_reflns_theta_min 1.76
_diffrn_standards_decay_% ?
_diffrn_standards_interval_count ?
_diffrn_standards_interval_time ?
_diffrn_standards_number ?
_exptl_absorpt_coefficient_mu 0.280
_exptl_absorpt_correction_T_max 0.9591
_exptl_absorpt_correction_T_min 0.9460
_exptl_absorpt_correction_type empirical
_exptl_absorpt_process_details SADABS
_exptl_crystal_colour colourless
_exptl_crystal_density_diffrn 1.374
_exptl_crystal_density_meas ?
_exptl_crystal_density_method 'not measured'
_exptl_crystal_description prismatic
_exptl_crystal_F_000 1708
_exptl_crystal_size_max 0.20
_exptl_crystal_size_mid 0.20
_exptl_crystal_size_min 0.15
_refine_ls_goodness_of_fit_ref 1.039
_refine_ls_hydrogen_treatment mixed
_refine_ls_matrix_type full
_refine_ls_number_parameters 281
_refine_ls_number_reflns 4524
_refine_ls_number_restraints 0
_refine_ls_restrained_S_all 1.039
_refine_ls_R_factor_all 0.1535
_refine_ls_R_factor_gt 0.0777
_refine_ls_shift/su_max 15.000
_refine_ls_shift/su_mean 0.086
_refine_ls_structure_factor_coef Fsqd
_refine_ls_weighting_details 'calc w=1/[\s^2^(Fo^2^)+(0.0903P)^2^+9.0393P] where P=(Fo^2^+2Fc^2^)/3'
_refine_ls_weighting_scheme calc
_refine_ls_wR_factor_gt 0.2011
_refine_ls_wR_factor_ref 0.2480
_reflns_number_gt 2319
_reflns_number_total 4524
_reflns_threshold_expression >2sigma(I)
_cod_original_sg_symbol_H-M 'C 2/c'
_cod_database_code 4020068

loop_
_symmetry_equiv_pos_as_xyz
'x, y, z'
'-x, y, -z+1/2'
'x+1/2, y+1/2, z'
'-x+1/2, y+1/2, -z+1/2'
'-x, -y, -z'
'x, -y, z-1/2'
'-x+1/2, -y+1/2, -z'
'x+1/2, -y+1/2, z-1/2'

loop_
_atom_site_label
_atom_site_type_symbol
_atom_site_fract_x
_atom_site_fract_y
_atom_site_fract_z
_atom_site_U_iso_or_equiv
_atom_site_adp_type
_atom_site_occupancy
_atom_site_symmetry_multiplicity
_atom_site_calc_flag
_atom_site_refinement_flags
_atom_site_disorder_assembly
_atom_site_disorder_group
C1 C 0.07481(16) 0.1837(2) 0.2539(2) 0.0297(7) Uani 1 1 d . . .
C2 C 0.03722(17) 0.2624(2) 0.2512(2) 0.0331(8) Uani 1 1 d . . .
H2 H 0.0620 0.3182 0.2511 0.040 Uiso 1 1 calc R . .
C3 C 0.03816(16) 0.0990(2) 0.2521(2) 0.0295(7) Uani 1 1 d . . .
C4 C 0.07481(19) 0.0149(2) 0.2563(2) 0.0366(8) Uani 1 1 d . . .
H4 H 0.1257 0.0137 0.2606 0.044 Uiso 1 1 calc R . .
C5 C 0.0375(2) -0.0640(2) 0.2542(3) 0.0451(9) Uani 1 1 d . . .
H5 H 0.0628 -0.1197 0.2584 0.054 Uiso 1 1 calc R . .
C6 C 0.15419(17) 0.1880(2) 0.2532(2) 0.0345(8) Uani 1 1 d . . .
C7 C 0.17331(17) 0.2831(3) 0.3975(3) 0.0423(9) Uani 1 1 d . . .
C8 C 0.12698(17) 0.2237(3) 0.4453(2) 0.0379(9) Uani 1 1 d . . .
C9 C 0.1470(2) 0.1354(3) 0.4623(2) 0.0430(9) Uani 1 1 d . . .
H9 H 0.1899 0.1138 0.4435 0.052 Uiso 1 1 calc R . .
C10 C 0.1052(2) 0.0769(3) 0.5070(3) 0.0495(10) Uani 1 1 d . . .
H10 H 0.1214 0.0173 0.5222 0.059 Uiso 1 1 calc R . .
C11 C 0.0414(2) 0.1057(3) 0.5285(3) 0.0525(10) Uani 1 1 d . . .
H11 H 0.0124 0.0650 0.5565 0.063 Uiso 1 1 calc R . .
C12 C 0.01771(19) 0.1951(3) 0.5098(3) 0.0447(9) Uani 1 1 d . . .
C13 C -0.0509(2) 0.2240(3) 0.5252(3) 0.0592(12) Uani 1 1 d . . .
H13 H -0.0814 0.1827 0.5501 0.071 Uiso 1 1 calc R . .
C14 C -0.0741(2) 0.3088(3) 0.5053(3) 0.0606(12) Uani 1 1 d . . .
H14 H -0.1212 0.3259 0.5136 0.073 Uiso 1 1 calc R . .
C15 C -0.0288(2) 0.3718(3) 0.4722(3) 0.0548(11) Uani 1 1 d . . .
H15 H -0.0448 0.4321 0.4602 0.066 Uiso 1 1 calc R . .
C16 C 0.03827(19) 0.3475(3) 0.4571(3) 0.0452(9) Uani 1 1 d . . .
H16 H 0.0688 0.3913 0.4360 0.054 Uiso 1 1 calc R . .
C17 C 0.06263(17) 0.2581(3) 0.4725(2) 0.0377(8) Uani 1 1 d . . .
C18 C 0.26302(18) 0.2820(3) 0.2895(3) 0.0478(10) Uani 1 1 d . . .
H18A H 0.2923 0.2293 0.2767 0.057 Uiso 1 1 calc R . .
H18B H 0.2903 0.3153 0.3433 0.057 Uiso 1 1 calc R . .
C19 C 0.25159(18) 0.3427(3) 0.2044(3) 0.0438(9) Uani 1 1 d . . .
C20 C 0.27723(19) 0.3182(3) 0.1233(3) 0.0483(10) Uani 1 1 d . . .
H20 H 0.3017 0.2624 0.1218 0.058 Uiso 1 1 calc R . .
C21 C 0.2682(2) 0.3728(3) 0.0442(3) 0.0558(11) Uani 1 1 d . . .
H21 H 0.2866 0.3548 -0.0103 0.067 Uiso 1 1 calc R . .
C22 C 0.2321(2) 0.4537(3) 0.0457(4) 0.0657(13) Uani 1 1 d . . .
H22 H 0.2251 0.4914 -0.0083 0.079 Uiso 1 1 calc R . .
C23 C 0.2064(3) 0.4799(3) 0.1252(4) 0.0713(15) Uani 1 1 d . . .
H23 H 0.1816 0.5356 0.1260 0.086 Uiso 1 1 calc R . .
C24 C 0.2164(2) 0.4250(3) 0.2050(4) 0.0621(13) Uani 1 1 d . . .
H24 H 0.1991 0.4441 0.2599 0.074 Uiso 1 1 calc R . .
C25 C 0.0000 0.647(3) 0.2500 0.39(2) Uani 1 2 d S . .
Cl1 Cl -0.0576(3) 0.6771(2) 0.2776(2) 0.0965(13) Uani 0.50 1 d P . .
Cl2 Cl 0.0235(3) 0.5061(2) 0.2849(3) 0.149(2) Uani 0.50 1 d P . .
Cl3 Cl 0.0907(3) 0.6019(8) 0.2804(6) 0.269(5) Uani 0.50 1 d P . .
N1 N 0.19413(14) 0.2495(2) 0.3151(2) 0.0402(7) Uani 1 1 d . . .
O1 O 0.18319(13) 0.14683(18) 0.19738(18) 0.0458(7) Uani 1 1 d . . .
O2 O 0.19629(14) 0.3550(2) 0.4297(2) 0.0597(8) Uani 1 1 d . . .
H25 H -0.0047(16) 0.6027(17) 0.2201(17) 0.000(7) Uiso 1 1 d . . .

loop_
_atom_site_aniso_label
_atom_site_aniso_U_11
_atom_site_aniso_U_22
_atom_site_aniso_U_33
_atom_site_aniso_U_23
_atom_site_aniso_U_13
_atom_site_aniso_U_12
C1 0.0262(16) 0.0310(18) 0.0308(17) -0.0016(14) 0.0013(13) 0.0010(13)
C2 0.0298(16) 0.0328(19) 0.0349(18) -0.0026(14) -0.0001(13) -0.0020(14)
C3 0.0309(16) 0.0315(18) 0.0252(16) -0.0015(13) 0.0023(12) 0.0002(14)
C4 0.0371(18) 0.033(2) 0.0384(19) -0.0024(15) 0.0034(15) 0.0041(15)
C5 0.053(2) 0.030(2) 0.051(2) -0.0015(17) 0.0068(19) 0.0058(17)
C6 0.0289(17) 0.0371(19) 0.0380(19) -0.0023(15) 0.0074(14) -0.0010(15)
C7 0.0210(16) 0.052(2) 0.052(2) -0.0162(19) -0.0005(15) 0.0034(16)
C8 0.0270(17) 0.051(2) 0.0336(18) -0.0118(16) -0.0019(14) 0.0039(16)
C9 0.0373(19) 0.054(2) 0.0347(19) -0.0060(17) -0.0014(15) 0.0153(18)
C10 0.056(2) 0.053(3) 0.039(2) 0.0050(18) 0.0062(18) 0.015(2)
C11 0.058(3) 0.057(3) 0.044(2) 0.0031(19) 0.0118(19) 0.002(2)
C12 0.036(2) 0.060(3) 0.039(2) -0.0045(18) 0.0078(16) 0.0067(18)
C13 0.042(2) 0.075(3) 0.065(3) -0.002(2) 0.019(2) 0.002(2)
C14 0.033(2) 0.076(3) 0.075(3) -0.006(2) 0.018(2) 0.012(2)
C15 0.042(2) 0.057(3) 0.064(3) -0.013(2) 0.0058(19) 0.015(2)
C16 0.0360(19) 0.051(2) 0.048(2) -0.0093(18) 0.0045(16) 0.0043(17)
C17 0.0272(17) 0.051(2) 0.0335(18) -0.0111(16) 0.0000(14) 0.0085(16)
C18 0.0242(17) 0.055(2) 0.065(3) -0.009(2) 0.0087(16) -0.0042(17)
C19 0.0244(17) 0.040(2) 0.067(3) -0.0060(19) 0.0083(17) -0.0075(16)
C20 0.0288(19) 0.046(2) 0.071(3) 0.001(2) 0.0093(18) -0.0074(16)
C21 0.042(2) 0.056(3) 0.068(3) 0.005(2) 0.005(2) -0.018(2)
C22 0.049(3) 0.050(3) 0.096(4) 0.015(3) 0.006(2) -0.019(2)
C23 0.055(3) 0.032(2) 0.125(5) 0.006(3) 0.011(3) -0.006(2)
C24 0.046(2) 0.043(3) 0.100(4) -0.011(2) 0.018(2) -0.006(2)
C25 0.20(2) 0.63(7) 0.27(3) 0.000 -0.18(2) 0.000
Cl1 0.141(3) 0.081(2) 0.0695(18) -0.0035(15) 0.025(2) 0.071(2)
Cl2 0.276(7) 0.0532(17) 0.114(3) 0.0114(16) 0.021(4) 0.058(3)
Cl3 0.123(4) 0.450(14) 0.252(8) -0.212(9) 0.087(5) -0.033(6)
N1 0.0248(14) 0.0470(18) 0.0484(18) -0.0088(15) 0.0049(12) -0.0033(13)
O1 0.0416(14) 0.0491(16) 0.0503(16) -0.0071(13) 0.0181(12) 0.0010(12)
O2 0.0374(14) 0.0617(19) 0.080(2) -0.0332(16) 0.0092(14) -0.0116(14)
